data_7154838
loop_
_publ_author_name
'Pilgrim, Ben S.'
'Gatland, Alice E.'
'Esteves, Carlos H. A.'
'McTernan, Charlie T.'
'Jones, Geraint R.'
'Tatton, Matthew R.'
'Procopiou, Panayiotis A.'
'Donohoe, Timothy J.'

_publ_section_title
;
 Palladium-catalyzed enolate arylation as a key C-C bond-forming reaction
 for the synthesis of isoquinolines.
;
_journal_issue 3
_journal_name_full 'Organic &amp; biomolecular chemistry'
_journal_page_first 1065
_journal_page_last 1090
_journal_paper_doi 10.1039/c5ob02320c
_journal_volume 14
_journal_year 2016
_chemical_compound_source syn
_chemical_formula_moiety 'C17 H15 N1 O1'
_chemical_formula_sum 'C17 H15 N O'
_chemical_formula_weight 249.31
_space_group_IT_number 14
_symmetry_cell_setting monoclinic
_symmetry_space_group_name_Hall '-P 2ybc'
_symmetry_space_group_name_H-M 'P 1 21/c 1'
_atom_sites_solution_hydrogens difmap
_atom_sites_solution_primary other
_audit_update_record
;
2015-09-06 deposited with the CCDC.
2015-11-20 downloaded from the CCDC.
;
_cell_angle_alpha 90
_cell_angle_beta 92.8615(7)
_cell_angle_gamma 90
_cell_formula_units_Z 4
_cell_length_a 9.45540(10)
_cell_length_b 10.6808(2)
_cell_length_c 12.7524(2)
_cell_measurement_reflns_used 3111
_cell_measurement_temperature 150
_cell_measurement_theta_max 27
_cell_measurement_theta_min 1
_cell_volume 1286.27(3)
_computing_cell_refinement 'DENZO/SCALEPACK (Otwinowski & Minor, 1997)'
_computing_data_collection 'COLLECT (Nonius, 2001).'
_computing_data_reduction 'DENZO/SCALEPACK (Otwinowski & Minor, 1997)'
_computing_molecular_graphics 'CAMERON (Watkin et al., 1996)'
_computing_publication_material 'CRYSTALS (Betteridge et al., 2003)'
_computing_structure_refinement 'CRYSTALS (Betteridge et al., 2003)'
_computing_structure_solution 'Superflip (Palatinus & Chapuis, 2007)'
_diffrn_ambient_temperature 150
_diffrn_measured_fraction_theta_full 0.998
_diffrn_measured_fraction_theta_max 0.998
_diffrn_measurement_device Area
_diffrn_measurement_device_type 'Nonius KappaCCD'
_diffrn_measurement_method \w
_diffrn_radiation_monochromator graphite
_diffrn_radiation_type 'Mo K\a'
_diffrn_radiation_wavelength 0.71073
_diffrn_reflns_av_R_equivalents 0.014
_diffrn_reflns_limit_h_max 12
_diffrn_reflns_limit_h_min -12
_diffrn_reflns_limit_k_max 13
_diffrn_reflns_limit_k_min -13
_diffrn_reflns_limit_l_max 16
_diffrn_reflns_limit_l_min -16
_diffrn_reflns_number 46617
_diffrn_reflns_theta_full 27.492
_diffrn_reflns_theta_max 27.492
_diffrn_reflns_theta_min 2.157
_diffrn_standards_number 0
_exptl_absorpt_coefficient_mu 0.080
_exptl_absorpt_correction_T_max 0.98
_exptl_absorpt_correction_T_min 0.88
_exptl_absorpt_correction_type multi-scan
_exptl_absorpt_process_details 'DENZO/SCALEPACK (Otwinowski & Minor, 1997)'
_exptl_crystal_colour colourless
_exptl_crystal_density_diffrn 1.287
_exptl_crystal_density_method 'not measured'
_exptl_crystal_description block
_exptl_crystal_F_000 528
_exptl_crystal_size_max 0.400
_exptl_crystal_size_mid 0.400
_exptl_crystal_size_min 0.250
_refine_diff_density_max 0.19
_refine_diff_density_min -0.18
_refine_ls_extinction_method None
_refine_ls_goodness_of_fit_ref 0.8803
_refine_ls_hydrogen_treatment constr
_refine_ls_matrix_type full
_refine_ls_number_parameters 172
_refine_ls_number_reflns 2314
_refine_ls_number_restraints 0
_refine_ls_R_factor_all 0.0496
_refine_ls_R_factor_gt 0.0400
_refine_ls_shift/su_max 0.0003855
_refine_ls_shift/su_mean 0.0000360
_refine_ls_structure_factor_coef Fsqd
_refine_ls_weighting_details
;
 Method, part 1, Chebychev polynomial, (Watkin, 1994, Prince, 1982) 
 [weight] = 1.0/[A~0~*T~0~(x)+A~1~*T~1~(x) ... +A~n-1~]*T~n-1~(x)] 
 where A~i~ are the Chebychev coefficients listed below and x= Fcalc/Fmax 
 Method = Robust Weighting (Prince, 1982) 
 W = [weight] * [1-(deltaF/6*sigmaF)^2^]^2^ 
 A~i~ are: 
 57.6 95.1 57.4 24.1 6.40 
;
_refine_ls_weighting_scheme calc
_refine_ls_wR_factor_all 0.1138
_refine_ls_wR_factor_gt 0.0982
_refine_ls_wR_factor_ref 0.0937
_reflns_limit_h_max 12
_reflns_limit_h_min -12
_reflns_limit_k_max 13
_reflns_limit_k_min 0
_reflns_limit_l_max 16
_reflns_limit_l_min 0
_reflns_number_gt 2448
_reflns_number_total 2960
_reflns_threshold_expression I>2.0\s(I)
_oxford_diffrn_Wilson_B_factor 2.50
_oxford_diffrn_Wilson_scale 0.75
_oxford_refine_ls_r_factor_ref 0.0377
_oxford_refine_ls_scale 1.104(5)
_oxford_reflns_number_all 2950
_oxford_reflns_threshold_expression_ref I>3.0\s(I)
_cod_data_source_file c5ob02320c2.cif
_cod_data_source_block 016tjd11
_cod_depositor_comments
;
The following automatic conversions were performed:

'_atom_sites_solution_primary' value 'Other' changed to 'other'
according to
/usr/data/users/saulius/crontab/automatic-downloads/rss-feeds/RSC/lib/dictionaries/cif_core.dic
dictionary named 'cif_core.dic' version 2.4.2 from 2011-04-26.

Automatic conversion script
Id: cif_fix_values 4268 2015-11-12 08:31:59Z antanas 

 Adding full bibliography for 7154836--7154840.cif.
;
_cod_original_cell_volume 1286.28(3)
_cod_original_sg_symbol_H-M 'P 21/c '
_cod_original_formula_sum 'C17 H15 N1 O1'
_cod_database_code 7154838

loop_
_symmetry_equiv_pos_as_xyz
x,y,z
-x,-y,-z
x,-y+1/2,z+1/2
-x,y+1/2,-z+1/2

loop_
_atom_site_label
_atom_site_type_symbol
_atom_site_fract_x
_atom_site_fract_y
_atom_site_fract_z
_atom_site_U_iso_or_equiv
_atom_site_occupancy
_atom_site_adp_type
_atom_site_refinement_flags_posn
O1 O 0.82538(9) 0.77550(8) 0.23630(7) 0.0339 1.0000 Uani .
N2 N 0.81097(9) 0.85285(9) 0.31464(7) 0.0247 1.0000 Uani .
C3 C 0.71840(11) 0.81786(10) 0.39242(9) 0.0234 1.0000 Uani .
C4 C 0.70010(11) 0.89363(10) 0.47674(9) 0.0241 1.0000 Uani .
C5 C 0.77677(11) 1.00917(11) 0.48560(9) 0.0246 1.0000 Uani .
C6 C 0.86624(11) 1.04380(10) 0.40430(9) 0.0247 1.0000 Uani .
C7 C 0.88179(11) 0.96212(11) 0.31799(9) 0.0253 1.0000 Uani .
C8 C 0.97067(13) 0.98702(12) 0.22659(10) 0.0340 1.0000 Uani .
C9 C 0.93946(12) 1.16013(11) 0.41211(10) 0.0310 1.0000 Uani .
C10 C 0.92432(14) 1.23596(12) 0.49730(11) 0.0364 1.0000 Uani .
C11 C 0.83870(14) 1.20042(13) 0.57864(11) 0.0384 1.0000 Uani .
C12 C 0.76605(13) 1.08934(12) 0.57281(10) 0.0329 1.0000 Uani .
C13 C 0.60234(12) 0.85645(12) 0.56078(9) 0.0297 1.0000 Uani .
C14 C 0.64286(12) 0.69679(11) 0.37363(9) 0.0256 1.0000 Uani .
C15 C 0.50719(13) 0.69722(12) 0.32671(10) 0.0326 1.0000 Uani .
C16 C 0.43267(14) 0.58647(13) 0.31187(11) 0.0390 1.0000 Uani .
C17 C 0.49170(15) 0.47404(12) 0.34453(11) 0.0388 1.0000 Uani .
C18 C 0.62713(17) 0.47255(13) 0.39028(14) 0.0474 1.0000 Uani .
C19 C 0.70229(15) 0.58341(12) 0.40487(12) 0.0412 1.0000 Uani .
H81 H 1.0204 1.0679 0.2362 0.0513 1.0000 Uiso R
H83 H 1.0390 0.9180 0.2225 0.0510 1.0000 Uiso R
H82 H 0.9075 0.9876 0.1629 0.0513 1.0000 Uiso R
H91 H 1.0016 1.1851 0.3567 0.0361 1.0000 Uiso R
H101 H 0.9744 1.3170 0.5010 0.0427 1.0000 Uiso R
H111 H 0.8305 1.2551 0.6394 0.0470 1.0000 Uiso R
H121 H 0.7070 1.0644 0.6307 0.0395 1.0000 Uiso R
H131 H 0.5353 0.9259 0.5732 0.0453 1.0000 Uiso R
H133 H 0.6584 0.8376 0.6253 0.0453 1.0000 Uiso R
H132 H 0.5474 0.7809 0.5381 0.0453 1.0000 Uiso R
H151 H 0.4650 0.7773 0.3030 0.0401 1.0000 Uiso R
H161 H 0.3363 0.5874 0.2769 0.0473 1.0000 Uiso R
H171 H 0.4393 0.3953 0.3348 0.0468 1.0000 Uiso R
H181 H 0.6677 0.3930 0.4123 0.0567 1.0000 Uiso R
H191 H 0.7983 0.5833 0.4362 0.0493 1.0000 Uiso R

loop_
_atom_site_aniso_label
_atom_site_aniso_U_11
_atom_site_aniso_U_22
_atom_site_aniso_U_33
_atom_site_aniso_U_23
_atom_site_aniso_U_13
_atom_site_aniso_U_12
O1 0.0359(5) 0.0342(5) 0.0322(5) -0.0109(4) 0.0088(4) -0.0051(4)
N2 0.0222(4) 0.0248(5) 0.0270(5) -0.0012(4) 0.0017(4) 0.0004(4)
C3 0.0192(5) 0.0226(5) 0.0284(6) 0.0015(4) 0.0004(4) 0.0001(4)
C4 0.0196(5) 0.0249(5) 0.0274(5) 0.0023(4) -0.0006(4) 0.0020(4)
C5 0.0201(5) 0.0242(5) 0.0293(6) -0.0005(4) -0.0023(4) 0.0020(4)
C6 0.0201(5) 0.0220(5) 0.0316(6) 0.0024(4) -0.0027(4) 0.0012(4)
C7 0.0215(5) 0.0247(5) 0.0295(6) 0.0039(5) 0.0003(4) -0.0008(4)
C8 0.0334(6) 0.0342(7) 0.0350(7) 0.0034(5) 0.0079(5) -0.0039(5)
C9 0.0260(5) 0.0243(6) 0.0424(7) 0.0039(5) -0.0023(5) -0.0017(4)
C10 0.0316(6) 0.0242(6) 0.0527(8) -0.0033(5) -0.0056(5) -0.0032(5)
C11 0.0373(7) 0.0320(7) 0.0457(7) -0.0127(6) -0.0016(6) 0.0005(5)
C12 0.0307(6) 0.0326(6) 0.0354(6) -0.0063(5) 0.0009(5) 0.0011(5)
C13 0.0292(6) 0.0309(6) 0.0294(6) 0.0015(5) 0.0044(5) -0.0009(5)
C14 0.0246(5) 0.0237(6) 0.0286(5) -0.0014(4) 0.0042(4) -0.0024(4)
C15 0.0286(6) 0.0291(6) 0.0398(7) 0.0009(5) -0.0014(5) -0.0032(5)
C16 0.0334(7) 0.0380(7) 0.0453(8) -0.0032(6) -0.0012(5) -0.0110(5)
C17 0.0455(7) 0.0290(7) 0.0425(7) -0.0062(5) 0.0091(6) -0.0126(6)
C18 0.0507(8) 0.0237(7) 0.0677(10) 0.0032(6) 0.0010(7) -0.0005(6)
C19 0.0337(7) 0.0290(7) 0.0600(9) 0.0037(6) -0.0064(6) -0.0007(5)

loop_
_atom_type_symbol
_atom_type_scat_dispersion_real
_atom_type_scat_dispersion_imag
_atom_type_scat_Cromer_Mann_a1
_atom_type_scat_Cromer_Mann_b1
_atom_type_scat_Cromer_Mann_a2
_atom_type_scat_Cromer_Mann_b2
_atom_type_scat_Cromer_Mann_a3
_atom_type_scat_Cromer_Mann_b3
_atom_type_scat_Cromer_Mann_a4
_atom_type_scat_Cromer_Mann_b4
_atom_type_scat_Cromer_Mann_c
_atom_type_scat_source
C 0.0033 0.0016 2.3100 20.8439 1.0200 10.2075 1.5886 0.5687 0.8650 51.6512 0.2156 'International Tables Vol C 4.2.6.8 and 6.1.1.4'
H 0.0000 0.0000 0.4930 10.5109 0.3229 26.1257 0.1402 3.1424 0.0408 57.7998 0.0030 'International Tables Vol C 4.2.6.8 and 6.1.1.4'
N 0.0061 0.0033 12.2126 0.0057 3.1322 9.8933 2.0125 28.9975 1.1663 0.5826 -11.5290 'International Tables Vol C 4.2.6.8 and 6.1.1.4'
O 0.0106 0.0060 3.0485 13.2771 2.2868 5.7011 1.5463 0.3239 0.8670 32.9089 0.2508 'International Tables Vol C 4.2.6.8 and 6.1.1.4'

loop_
_geom_angle_atom_site_label_1
_geom_angle_atom_site_label_2
_geom_angle_atom_site_label_3
_geom_angle
_geom_angle_publ_flag
O1 N2 C3 117.58(9) yes
O1 N2 C7 120.09(9) yes
C3 N2 C7 122.33(9) yes
N2 C3 C4 120.43(10) yes
N2 C3 C14 115.30(9) yes
C4 C3 C14 124.25(10) yes
C3 C4 C5 119.32(10) yes
C3 C4 C13 120.80(10) yes
C5 C4 C13 119.87(10) yes
C4 C5 C6 118.98(10) yes
C4 C5 C12 121.92(11) yes
C6 C5 C12 119.10(11) yes
C5 C6 C7 119.69(10) yes
C5 C6 C9 118.81(11) yes
C7 C6 C9 121.50(11) yes
C6 C7 N2 119.19(10) yes
C6 C7 C8 125.46(10) yes
N2 C7 C8 115.35(10) yes
C7 C8 H81 110.0 no
C7 C8 H83 107.8 no
H81 C8 H83 110.6 no
C7 C8 H82 107.6 no
H81 C8 H82 111.2 no
H83 C8 H82 109.5 no
C6 C9 C10 120.16(12) yes
C6 C9 H91 119.6 no
C10 C9 H91 120.2 no
C9 C10 C11 121.00(12) yes
C9 C10 H101 119.2 no
C11 C10 H101 119.8 no
C10 C11 C12 120.08(12) yes
C10 C11 H111 119.9 no
C12 C11 H111 120.1 no
C5 C12 C11 120.82(12) yes
C5 C12 H121 119.5 no
C11 C12 H121 119.7 no
C4 C13 H131 109.6 no
C4 C13 H133 109.1 no
H131 C13 H133 110.1 no
C4 C13 H132 109.7 no
H131 C13 H132 108.9 no
H133 C13 H132 109.4 no
C3 C14 C15 119.43(10) yes
C3 C14 C19 121.86(10) yes
C15 C14 C19 118.67(11) yes
C14 C15 C16 120.60(12) yes
C14 C15 H151 119.1 no
C16 C15 H151 120.3 no
C15 C16 C17 120.44(12) yes
C15 C16 H161 120.1 no
C17 C16 H161 119.5 no
C16 C17 C18 119.37(12) yes
C16 C17 H171 120.9 no
C18 C17 H171 119.7 no
C17 C18 C19 120.30(13) yes
C17 C18 H181 118.6 no
C19 C18 H181 121.1 no
C18 C19 C14 120.62(12) yes
C18 C19 H191 121.0 no
C14 C19 H191 118.4 no

loop_
_geom_bond_atom_site_label_1
_geom_bond_atom_site_label_2
_geom_bond_distance
_geom_bond_publ_flag
O1 N2 1.3087(12) yes
N2 C3 1.4058(14) yes
N2 C7 1.3451(14) yes
C3 C4 1.3638(16) yes
C3 C14 1.4907(15) yes
C4 C5 1.4328(16) yes
C4 C13 1.5032(15) yes
C5 C6 1.4195(16) yes
C5 C12 1.4112(17) yes
C6 C7 1.4179(17) yes
C6 C9 1.4235(16) yes
C7 C8 1.4944(16) yes
C8 H81 0.988 no
C8 H83 0.983 no
C8 H82 0.984 no
C9 C10 1.3683(19) yes
C9 H91 0.979 no
C10 C11 1.400(2) yes
C10 H101 0.986 no
C11 C12 1.3711(18) yes
C11 H111 0.977 no
C12 H121 0.985 no
C13 H131 0.994 no
C13 H133 0.977 no
C13 H132 0.995 no
C14 C15 1.3882(16) yes
C14 C19 1.3852(17) yes
C15 C16 1.3851(17) yes
C15 H151 0.985 no
C16 C17 1.380(2) yes
C16 H161 0.995 no
C17 C18 1.380(2) yes
C17 H171 0.981 no
C18 C19 1.3887(19) yes
C18 H181 0.968 no
C19 H191 0.973 no

loop_
_geom_hbond_atom_site_label_D
_geom_hbond_atom_site_label_H
_geom_hbond_atom_site_label_A
_geom_hbond_site_symmetry_A
_geom_hbond_angle_DHA
_geom_hbond_distance_DH
_geom_hbond_distance_HA
_geom_hbond_distance_DA
_geom_hbond_publ_flag
C9 H91 O1 4_755 164.23(4) 0.979 2.282 3.2349(18) yes
C13 H133 O1 3_565 156.32(4) 0.977 2.394 3.3125(18) yes
